data_7011832
loop_
_publ_author_name
'Hotze, Anna C. G.'
'Broekhuisen, Marjolein E. T.'
'Velders, Aldrik H.'
'Kooijman, Huub'
'Spek, Anthony L.'
'Haasnoot, Jaap G.'
'Reedijk, Jan'

_publ_section_title
;
 Crystallographic and NMR evidence of the unusual N6,N7-didentate
 chelation of 3-methyladenine coordinated to the cytotoxic
 \a-dichlorobis(2-phenylazopyridine)ruthenium(ii) complex
;
_journal_issue 14
_journal_name_full 'Journal of the Chemical Society, Dalton Transactions'
_journal_page_first 2809
_journal_paper_doi 10.1039/b204665m
_journal_year 2002
_chemical_compound_source 'see text'
_chemical_formula_moiety 'C28 H24 N11 Ru, F6 P'
_chemical_formula_sum 'C28 H24 F6 N11 P Ru'
_chemical_formula_weight 760.62
_chemical_name_systematic
;
?
;
_space_group_IT_number 2
_symmetry_cell_setting triclinic
_symmetry_space_group_name_Hall '-P 1'
_symmetry_space_group_name_H-M 'P -1'
_atom_sites_solution_hydrogens geom
_atom_sites_solution_primary direct
_atom_sites_solution_secondary difmap
_cell_angle_alpha 81.295(10)
_cell_angle_beta 76.875(10)
_cell_angle_gamma 83.945(10)
_cell_formula_units_Z 2
_cell_length_a 7.6447(12)
_cell_length_b 13.318(3)
_cell_length_c 16.527(4)
_cell_measurement_reflns_used 69
_cell_measurement_temperature 100
_cell_measurement_theta_max 20.0
_cell_measurement_theta_min 2.0
_cell_volume 1615.4(6)
_computing_cell_refinement 'Denzo (Otwinowski & Minor, 1997)'
_computing_data_collection 'Collect (Nonius, 1998)'
_computing_data_reduction 'Denzo (Otwinowski & Minor, 1997)'
_computing_molecular_graphics 'PLATON (Spek, 2001)'
_computing_publication_material 'PLATON (Spek, 2001)'
_computing_structure_refinement 'SHELXL-97 (Sheldrick, 1997)'
_computing_structure_solution 'DIRDIF (Beurskens et al., 1999)'
_diffrn_ambient_temperature 100
_diffrn_detector_area_resol_mean 18.4
_diffrn_measured_fraction_theta_full 0.977
_diffrn_measured_fraction_theta_max 0.977
_diffrn_measurement_device_type 'Nonius Kappa CCD area detector'
_diffrn_measurement_method '\f scans and \w scans with \k offset'
_diffrn_radiation_monochromator graphite
_diffrn_radiation_source 'Rotating Anode'
_diffrn_radiation_type MoKa
_diffrn_radiation_wavelength 0.71073
_diffrn_reflns_av_R_equivalents 0.3218
_diffrn_reflns_av_sigmaI/netI 0.2534
_diffrn_reflns_limit_h_max 8
_diffrn_reflns_limit_h_min -8
_diffrn_reflns_limit_k_max 15
_diffrn_reflns_limit_k_min -15
_diffrn_reflns_limit_l_max 19
_diffrn_reflns_limit_l_min -19
_diffrn_reflns_number 46051
_diffrn_reflns_reduction_process
;
?
;
_diffrn_reflns_theta_full 24.50
_diffrn_reflns_theta_max 24.50
_diffrn_reflns_theta_min 1.87
_diffrn_standards_number 0
_exptl_absorpt_coefficient_mu 0.608
_exptl_absorpt_correction_type none
_exptl_crystal_colour black
_exptl_crystal_density_diffrn 1.564
_exptl_crystal_density_method 'Not Measured'
_exptl_crystal_description plate
_exptl_crystal_F_000 764
_exptl_crystal_size_max 0.100
_exptl_crystal_size_mid 0.050
_exptl_crystal_size_min 0.010
_refine_diff_density_max 0.719
_refine_diff_density_min -0.927
_refine_diff_density_rms 0.118
_refine_ls_abs_structure_Flack none
_refine_ls_extinction_method none
_refine_ls_goodness_of_fit_ref 1.015
_refine_ls_hydrogen_treatment mixed
_refine_ls_matrix_type full
_refine_ls_number_parameters 405
_refine_ls_number_reflns 5245
_refine_ls_number_restraints 111
_refine_ls_restrained_S_all 1.006
_refine_ls_R_factor_all 0.2010
_refine_ls_R_factor_gt 0.0922
_refine_ls_shift/su_max 0.000
_refine_ls_shift/su_mean 0.000
_refine_ls_structure_factor_coef Fsqd
_refine_ls_weighting_details 'w=1/[\s^2^(F~o~^2^)+(0.0769P)^2^] where P=(F~o~^2^+2Fc^2^)/3'
_refine_ls_weighting_scheme calc
_refine_ls_wR_factor_gt 0.1777
_refine_ls_wR_factor_ref 0.2124
_reflns_number_gt 2582
_reflns_number_total 5245
_reflns_threshold_expression I>2\s(I)
_cod_data_source_file b204665m.txt
_cod_data_source_block 1
_cod_depositor_comments
;
The following automatic conversions were performed:
'_symmetry_cell_setting' value 'Triclinic' changed to 'triclinic'
according to '/home/saulius/struct/CIF-dictionaries/cif_core.dic'
dictionary named 'cif_core.dic' version 2.4.1 from
2010-06-29.

'_atom_sites_solution_hydrogens' value 'geom ' changed to
'geom' according to '/home/saulius/struct/CIF-dictionaries/cif_core.dic'
dictionary named 'cif_core.dic' version 2.4.1 from
2010-06-29.

'_atom_sites_solution_primary' value 'direct ' changed to
'direct' according to '/home/saulius/struct/CIF-dictionaries/cif_core.dic'
dictionary named 'cif_core.dic' version 2.4.1 from
2010-06-29.

'_atom_sites_solution_secondary' value 'difmap ' changed to
'difmap' according to '/home/saulius/struct/CIF-dictionaries/cif_core.dic'
dictionary named 'cif_core.dic' version 2.4.1 from
2010-06-29.

'_refine_ls_hydrogen_treatment' value 'mixed ' changed to
'mixed' according to '/home/saulius/struct/CIF-dictionaries/cif_core.dic'
dictionary named 'cif_core.dic' version 2.4.1 from 2010-06-29.

Automatic conversion script
Id: cif_fix_enum 1527 2010-12-29 10:47:43Z saulius 
;
_cod_database_code 7011832

loop_
_symmetry_equiv_pos_as_xyz
x,y,z
-x,-y,-z

loop_
_atom_site_aniso_label
_atom_site_aniso_U_11
_atom_site_aniso_U_22
_atom_site_aniso_U_33
_atom_site_aniso_U_23
_atom_site_aniso_U_13
_atom_site_aniso_U_12
Ru1 0.0555(6) 0.0353(6) 0.0244(5) 0.0043(4) -0.0009(4) -0.0040(4)
N1 0.044(5) 0.031(4) 0.027(4) 0.002(3) 0.002(4) 0.005(4)
N7 0.042(5) 0.043(4) 0.025(4) 0.000(4) -0.006(4) -0.005(4)
N8 0.031(4) 0.043(4) 0.020(4) 0.002(3) -0.002(4) 0.000(4)
N21 0.079(6) 0.042(5) 0.038(6) -0.009(4) -0.019(5) 0.001(4)
N27 0.076(6) 0.036(5) 0.044(6) 0.008(4) -0.028(5) -0.020(4)
N28 0.051(5) 0.041(5) 0.031(5) 0.008(4) -0.021(4) -0.012(4)
C2 0.026(5) 0.046(5) 0.024(5) 0.000(4) -0.001(5) 0.001(5)
C3 0.025(5) 0.044(5) 0.039(6) -0.006(4) -0.009(5) 0.000(5)
C4 0.045(6) 0.046(6) 0.034(6) -0.004(5) 0.001(5) -0.005(6)
C5 0.031(6) 0.040(5) 0.035(5) 0.000(5) -0.004(5) -0.007(5)
C6 0.035(6) 0.036(5) 0.027(5) 0.004(4) -0.001(5) -0.002(5)
C9 0.031(6) 0.036(5) 0.031(5) -0.003(4) -0.010(4) -0.012(4)
C10 0.055(7) 0.036(6) 0.024(5) 0.002(4) -0.008(5) -0.006(5)
C11 0.056(7) 0.044(7) 0.040(6) 0.004(5) -0.019(5) -0.011(5)
C12 0.063(8) 0.037(7) 0.052(6) 0.012(5) -0.022(6) -0.010(5)
C13 0.036(6) 0.049(7) 0.054(6) 0.002(5) -0.018(5) -0.001(5)
C14 0.026(5) 0.043(6) 0.037(6) -0.003(4) -0.007(4) -0.011(4)
C22 0.102(7) 0.035(6) 0.038(7) 0.000(5) -0.038(6) -0.007(5)
C23 0.109(9) 0.046(7) 0.063(9) -0.002(6) -0.048(7) -0.023(6)
C24 0.184(14) 0.028(8) 0.066(11) -0.002(7) -0.047(10) 0.005(7)
C25 0.157(11) 0.036(7) 0.042(8) 0.004(6) -0.012(9) 0.034(8)
C26 0.111(8) 0.047(7) 0.033(7) 0.004(6) -0.016(6) 0.015(6)
C29 0.043(6) 0.042(5) 0.032(5) 0.004(4) -0.018(4) -0.013(5)
C30 0.044(6) 0.047(6) 0.030(5) 0.017(4) -0.023(4) -0.018(5)
C31 0.034(6) 0.065(7) 0.031(6) 0.008(5) -0.017(4) -0.018(5)
C32 0.033(6) 0.068(7) 0.044(6) 0.005(6) -0.015(5) -0.004(6)
C33 0.036(6) 0.043(6) 0.057(7) 0.002(5) -0.017(5) -0.011(5)
C34 0.050(6) 0.041(6) 0.034(6) 0.002(5) -0.022(5) -0.007(5)
P1 0.052(2) 0.065(3) 0.059(2) -0.003(2) -0.0121(19) 0.0049(18)
F11 0.119(6) 0.075(6) 0.167(8) -0.066(6) -0.089(6) 0.054(5)
F12 0.173(8) 0.048(5) 0.212(10) -0.014(6) -0.142(8) 0.012(5)
F13 0.070(5) 0.052(5) 0.144(7) 0.010(5) -0.024(5) -0.003(4)
F14 0.121(8) 0.226(13) 0.116(8) -0.040(8) 0.048(7) -0.046(8)
F15 0.141(7) 0.080(6) 0.186(10) 0.016(6) -0.112(7) -0.006(5)
F16 0.279(13) 0.064(6) 0.108(8) -0.007(5) 0.104(8) -0.046(7)

loop_
_atom_site_label
_atom_site_type_symbol
_atom_site_thermal_displace_type
_atom_site_fract_x
_atom_site_fract_y
_atom_site_fract_z
_atom_site_occupancy
_atom_site_U_iso_or_equiv
_atom_site_calc_flag
_atom_site_refinement_flags
Ru1 Ru Uani 0.02351(12) 0.31204(7) 0.24905(5) 1.000 0.0405(3) . .
N1 N Uani 0.0049(10) 0.4597(6) 0.2674(5) 1.000 0.037(3) . .
N7 N Uani 0.0406(10) 0.3882(6) 0.4013(5) 1.000 0.037(3) . .
N8 N Uani 0.0663(9) 0.3072(6) 0.3650(4) 1.000 0.033(2) . .
N21 N Uani 0.0324(13) 0.1627(7) 0.2331(5) 1.000 0.052(3) . .
N27 N Uani -0.2710(12) 0.1816(7) 0.3000(5) 1.000 0.050(3) . .
N28 N Uani -0.2223(11) 0.2704(7) 0.3016(5) 1.000 0.040(3) . .
N41A N Uiso 0.1147(14) 0.3779(10) -0.0195(7) 0.754(7) 0.027(3) . .
N43A N Uiso 0.4471(14) 0.3676(8) -0.0395(6) 0.754(7) 0.034(3) . .
N47A N Uiso 0.2750(14) 0.3292(9) 0.1772(7) 0.754(7) 0.042(3) . .
N49A N Uiso 0.5603(16) 0.3393(9) 0.0915(8) 0.754(7) 0.050(4) . .
N50A N Uiso -0.0402(13) 0.3438(7) 0.1230(6) 0.754(7) 0.030(3) . .
C2 C Uani 0.0153(12) 0.4773(8) 0.3443(6) 1.000 0.033(3) . .
C3 C Uani 0.0036(11) 0.5719(8) 0.3700(6) 1.000 0.036(3) . .
C4 C Uani -0.0147(12) 0.6555(8) 0.3121(6) 1.000 0.043(3) . .
C5 C Uani -0.0243(11) 0.6404(8) 0.2331(6) 1.000 0.036(3) . .
C6 C Uani -0.0131(12) 0.5447(8) 0.2124(6) 1.000 0.034(3) . .
C9 C Uani 0.1003(12) 0.2162(7) 0.4212(6) 1.000 0.032(3) . .
C10 C Uani 0.0079(13) 0.2021(8) 0.5045(6) 1.000 0.039(3) . .
C11 C Uani 0.0490(14) 0.1170(8) 0.5559(7) 1.000 0.046(4) . .
C12 C Uani 0.1832(15) 0.0461(8) 0.5263(7) 1.000 0.051(4) . .
C13 C Uani 0.2766(13) 0.0590(8) 0.4425(7) 1.000 0.046(4) . .
C14 C Uani 0.2319(12) 0.1457(7) 0.3895(6) 1.000 0.035(3) . .
C22 C Uani -0.1281(19) 0.1226(9) 0.2564(7) 1.000 0.055(4) . .
C23 C Uani -0.1579(19) 0.0289(9) 0.2420(7) 1.000 0.067(5) . .
C24 C Uani -0.013(3) -0.0317(10) 0.2029(9) 1.000 0.091(7) . .
C25 C Uani 0.151(2) 0.0064(10) 0.1752(8) 1.000 0.084(5) . .
C26 C Uani 0.1737(19) 0.1041(9) 0.1921(7) 1.000 0.066(4) . .
C29 C Uani -0.3602(13) 0.3292(8) 0.3546(6) 1.000 0.038(3) . .
C30 C Uani -0.4453(13) 0.2830(8) 0.4338(6) 1.000 0.039(3) . .
C31 C Uani -0.5717(13) 0.3401(9) 0.4853(6) 1.000 0.042(4) . .
C32 C Uani -0.6181(13) 0.4391(9) 0.4573(7) 1.000 0.049(4) . .
C33 C Uani -0.5357(13) 0.4870(8) 0.3807(7) 1.000 0.045(4) . .
C34 C Uani -0.4036(13) 0.4318(8) 0.3291(6) 1.000 0.040(3) . .
C42A C Uiso 0.2900(17) 0.3756(11) -0.0656(9) 0.754(7) 0.050(4) . .
C44A C Uiso 0.4313(17) 0.3542(11) 0.0460(8) 0.754(7) 0.046(4) . .
C45A C Uiso 0.2579(19) 0.3436(11) 0.0934(7) 0.754(7) 0.036(4) . .
C46A C Uiso 0.1018(17) 0.3543(10) 0.0653(8) 0.754(7) 0.038(4) . .
C48A C Uiso 0.452(2) 0.3234(12) 0.1730(10) 0.754(7) 0.058(5) . .
C51A C Uiso 0.6177(18) 0.3788(12) -0.0978(9) 0.754(7) 0.064(5) . .
C45B C Uiso 0.250(3) 0.369(3) 0.0903(12) 0.246(7) 0.0360 . .
C46B C Uiso 0.388(3) 0.355(3) 0.1319(12) 0.246(7) 0.0380 . .
C48B C Uiso -0.004(3) 0.352(3) 0.0578(17) 0.246(7) 0.0580 . .
C51B C Uiso 0.474(4) 0.421(4) -0.1332(13) 0.246(7) 0.0640 . .
N47B N Uiso 0.072(3) 0.341(2) 0.1240(13) 0.246(7) 0.0420 . .
N49B N Uiso 0.121(4) 0.355(4) -0.0202(16) 0.246(7) 0.0500 . .
N50B N Uiso 0.338(3) 0.330(2) 0.2109(11) 0.246(7) 0.0300 . .
C42B C Uiso 0.569(3) 0.389(3) 0.0004(13) 0.246(7) 0.0500 . .
C44B C Uiso 0.267(3) 0.380(3) 0.0037(13) 0.246(7) 0.0460 . .
N41B N Uiso 0.556(3) 0.378(3) 0.0862(13) 0.246(7) 0.0270 . .
N43B N Uiso 0.434(3) 0.404(3) -0.0426(10) 0.246(7) 0.0340 . .
P1 P Uani 0.4882(4) 0.8078(3) 0.2724(2) 1.000 0.0599(14) . .
F11 F Uani 0.4272(10) 0.9239(6) 0.2798(6) 1.000 0.110(4) . .
F12 F Uani 0.3328(12) 0.7966(6) 0.2279(6) 1.000 0.130(5) . .
F13 F Uani 0.5534(9) 0.6918(5) 0.2626(5) 1.000 0.091(3) . .
F14 F Uani 0.3574(13) 0.7674(9) 0.3560(6) 1.000 0.162(6) . .
F15 F Uani 0.6315(12) 0.8120(6) 0.3247(6) 1.000 0.127(5) . .
F16 F Uani 0.6199(16) 0.8395(6) 0.1927(6) 1.000 0.172(5) . .
H10 H Uiso -0.08350 0.25150 0.52540 1.000 0.0460 calc R
H11 H Uiso -0.01550 0.10670 0.61240 1.000 0.0550 calc R
H12 H Uiso 0.21290 -0.01200 0.56300 1.000 0.0610 calc R
H13 H Uiso 0.36880 0.00980 0.42200 1.000 0.0550 calc R
H14 H Uiso 0.29200 0.15540 0.33220 1.000 0.0420 calc R
H33 H Uiso -0.56820 0.55640 0.36340 1.000 0.0530 calc R
H34 H Uiso -0.34280 0.46390 0.27640 1.000 0.0480 calc R
H42A H Uiso 0.30200 0.38030 -0.12450 0.754(7) 0.0610 calc R
H48A H Uiso 0.50150 0.30940 0.22160 0.754(7) 0.0700 calc R
H50A H Uiso -0.14990 0.34860 0.11380 0.754(7) 0.0370 calc R
H51A H Uiso 0.59690 0.40560 -0.15370 0.754(7) 0.0970 calc R
H51B H Uiso 0.68590 0.31230 -0.09980 0.754(7) 0.0970 calc R
H51C H Uiso 0.68630 0.42610 -0.07960 0.754(7) 0.0970 calc R
H23 H Uiso -0.27520 0.00510 0.25820 1.000 0.0810 calc R
H24 H Uiso -0.02850 -0.09940 0.19570 1.000 0.1090 calc R
H25 H Uiso 0.24930 -0.03220 0.14500 1.000 0.1010 calc R
H26 H Uiso 0.28920 0.13010 0.17480 1.000 0.0790 calc R
H30 H Uiso -0.41620 0.21330 0.45180 1.000 0.0470 calc R
H31 H Uiso -0.62650 0.31060 0.54000 1.000 0.0510 calc R
H32 H Uiso -0.71070 0.47610 0.49210 1.000 0.0590 calc R
H3 H Uiso 0.00810 0.57890 0.42580 1.000 0.0430 calc R
H4 H Uiso -0.02050 0.72240 0.32640 1.000 0.0520 calc R
H5 H Uiso -0.03900 0.69730 0.19240 1.000 0.0440 calc R
H6 H Uiso -0.01820 0.53690 0.15680 1.000 0.0420 calc R
H42B H Uiso 0.68740 0.38490 -0.03290 0.246(7) 0.0610 calc R
H48B H Uiso -0.13040 0.35680 0.06250 0.246(7) 0.0700 calc R
H49B H Uiso 0.41050 0.32160 0.24620 0.246(7) 0.0370 calc R
H51D H Uiso 0.40040 0.48040 -0.15250 0.246(7) 0.0970 calc R
H51E H Uiso 0.44760 0.36070 -0.15460 0.246(7) 0.0970 calc R
H51F H Uiso 0.60200 0.43270 -0.15400 0.246(7) 0.0970 calc R

loop_
_atom_type_symbol
_atom_type_description
_atom_type_scat_dispersion_real
_atom_type_scat_dispersion_imag
_atom_type_scat_source
Ru Ru -1.2594 0.8363 'International Tables Vol C Tables 4.2.6.8 and 6.1.1.4'
P P 0.1023 0.0942 'International Tables Vol C Tables 4.2.6.8 and 6.1.1.4'
N N 0.0061 0.0033 'International Tables Vol C Tables 4.2.6.8 and 6.1.1.4'
F F 0.0171 0.0103 'International Tables Vol C Tables 4.2.6.8 and 6.1.1.4'
H H 0.0000 0.0000 'International Tables Vol C Tables 4.2.6.8 and 6.1.1.4'
C C 0.0033 0.0016 'International Tables Vol C Tables 4.2.6.8 and 6.1.1.4'

loop_
_geom_angle_atom_site_label_1
_geom_angle_atom_site_label_2
_geom_angle_atom_site_label_3
_geom_angle
_geom_angle_site_symmetry_1
_geom_angle_site_symmetry_2
_geom_angle_site_symmetry_3
_geom_angle_publ_flag
N1 Ru1 N8 75.6(3) . . . yes
N1 Ru1 N21 177.8(4) . . . yes
N1 Ru1 N28 102.5(4) . . . yes
N1 Ru1 N47A 89.5(4) . . . yes
N1 Ru1 N50A 95.2(3) . . . yes
N1 Ru1 N47B 95.0(8) . . . yes
N1 Ru1 N50B 84.7(7) . . . yes
N8 Ru1 N21 104.0(3) . . . yes
N8 Ru1 N28 87.7(3) . . . yes
N8 Ru1 N47A 101.9(4) . . . yes
N8 Ru1 N50A 170.6(3) . . . yes
N8 Ru1 N47B 157.7(7) . . . yes
N8 Ru1 N50B 82.4(5) . . . yes
N21 Ru1 N28 75.3(4) . . . yes
N21 Ru1 N47A 92.7(4) . . . yes
N21 Ru1 N50A 85.1(3) . . . yes
N21 Ru1 N47B 86.1(8) . . . yes
N21 Ru1 N50B 97.4(7) . . . yes
N28 Ru1 N47A 166.3(4) . . . yes
N28 Ru1 N50A 92.1(4) . . . yes
N28 Ru1 N47B 114.2(7) . . . yes
N28 Ru1 N50B 166.0(6) . . . yes
N47A Ru1 N50A 80.0(4) . . . yes
N47B Ru1 N50B 76.6(8) . . . yes
F15 P1 F16 91.1(6) . . . yes
F12 P1 F14 86.3(5) . . . yes
F11 P1 F12 91.9(5) . . . yes
F11 P1 F13 178.4(5) . . . yes
F11 P1 F14 94.5(6) . . . yes
F11 P1 F15 90.0(5) . . . yes
F11 P1 F16 89.2(5) . . . yes
F12 P1 F13 88.2(4) . . . yes
F14 P1 F16 176.2(6) . . . yes
F12 P1 F15 174.0(5) . . . yes
F12 P1 F16 94.6(6) . . . yes
F13 P1 F14 87.1(5) . . . yes
F13 P1 F15 90.0(4) . . . yes
F13 P1 F16 89.2(5) . . . yes
F14 P1 F15 87.9(5) . . . yes
Ru1 N1 C6 129.0(7) . . . yes
Ru1 N1 C2 116.2(7) . . . yes
C2 N1 C6 114.8(8) . . . yes
N8 N7 C2 111.6(8) . . . yes
Ru1 N8 N7 120.7(6) . . . yes
Ru1 N8 C9 126.3(6) . . . yes
N7 N8 C9 112.4(7) . . . yes
Ru1 N21 C22 114.1(8) . . . yes
Ru1 N21 C26 128.3(8) . . . yes
C22 N21 C26 117.0(10) . . . yes
N28 N27 C22 110.3(9) . . . yes
Ru1 N28 N27 122.7(7) . . . yes
Ru1 N28 C29 125.3(7) . . . yes
N27 N28 C29 111.6(8) . . . yes
C42A N41A C46A 113.6(11) . . . yes
C42B N41B C46B 113(2) . . . yes
C42A N43A C51A 121.8(11) . . . yes
C44A N43A C51A 122.6(11) . . . yes
C42A N43A C44A 115.5(11) . . . yes
C42B N43B C44B 115.4(19) . . . yes
C44B N43B C51B 122(2) . . . yes
C42B N43B C51B 121(2) . . . yes
C45A N47A C48A 104.8(12) . . . yes
Ru1 N47A C45A 106.7(9) . . . yes
Ru1 N47A C48A 148.0(10) . . . yes
Ru1 N47B C48B 143.9(19) . . . yes
C45B N47B C48B 104(2) . . . yes
Ru1 N47B C45B 111.5(15) . . . yes
C44A N49A C48A 100.0(12) . . . yes
C44B N49B C48B 99(2) . . . yes
Ru1 N50A C46A 111.7(8) . . . yes
Ru1 N50B C46B 110.7(17) . . . yes
Ru1 N50A H50A 124.19 . . . no
C46A N50A H50A 124.12 . . . no
C46B N50B H49B 124.38 . . . no
Ru1 N50B H49B 124.93 . . . no
N7 C2 C3 119.7(9) . . . yes
N1 C2 C3 125.4(9) . . . yes
N1 C2 N7 114.9(9) . . . yes
C2 C3 C4 117.6(9) . . . no
C3 C4 C5 118.5(10) . . . no
C4 C5 C6 120.6(10) . . . no
N1 C6 C5 123.1(9) . . . yes
C10 C9 C14 121.2(9) . . . no
N8 C9 C14 117.1(8) . . . yes
N8 C9 C10 121.7(8) . . . yes
C9 C10 C11 119.7(10) . . . no
C10 C11 C12 120.4(10) . . . no
C11 C12 C13 120.5(10) . . . no
C12 C13 C14 118.9(10) . . . no
C9 C14 C13 119.3(9) . . . no
N21 C22 N27 116.9(10) . . . yes
N21 C22 C23 124.1(12) . . . yes
N27 C22 C23 119.0(12) . . . yes
C22 C23 C24 118.7(14) . . . no
C23 C24 C25 119.6(13) . . . no
C24 C25 C26 118.9(13) . . . no
N21 C26 C25 121.4(13) . . . yes
N28 C29 C30 119.3(9) . . . yes
N28 C29 C34 120.8(9) . . . yes
C30 C29 C34 119.9(9) . . . no
C29 C30 C31 119.2(10) . . . no
C30 C31 C32 119.8(9) . . . no
C31 C32 C33 122.4(10) . . . no
C32 C33 C34 118.6(10) . . . no
C29 C34 C33 120.0(9) . . . no
N41A C42A N43A 129.8(13) . . . yes
N41B C42B N43B 129(2) . . . yes
N49A C44A C45A 114.2(12) . . . yes
N43A C44A C45A 115.5(12) . . . yes
N43A C44A N49A 130.0(12) . . . yes
N49B C44B C45B 114(2) . . . yes
N43B C44B C45B 115(2) . . . yes
N43B C44B N49B 131(2) . . . yes
C44A C45A C46A 127.5(11) . . . no
N47A C45A C46A 126.8(12) . . . yes
N47A C45A C44A 105.4(12) . . . yes
N47B C45B C46B 126(2) . . . yes
C44B C45B C46B 126(2) . . . no
N47B C45B C44B 105(2) . . . yes
N41A C46A N50A 128.2(12) . . . yes
N41A C46A C45A 117.3(12) . . . yes
N50A C46A C45A 114.5(11) . . . yes
N41B C46B N50B 128(2) . . . yes
N41B C46B C45B 117.3(19) . . . yes
N50B C46B C45B 114(2) . . . yes
N47A C48A N49A 115.4(13) . . . yes
N47B C48B N49B 114(2) . . . yes
C4 C3 H3 121.27 . . . no
C2 C3 H3 121.14 . . . no
C3 C4 H4 120.78 . . . no
C5 C4 H4 120.71 . . . no
C4 C5 H5 119.77 . . . no
C6 C5 H5 119.62 . . . no
C5 C6 H6 118.49 . . . no
N1 C6 H6 118.43 . . . no
C11 C10 H10 120.18 . . . no
C9 C10 H10 120.13 . . . no
C10 C11 H11 119.74 . . . no
C12 C11 H11 119.87 . . . no
C11 C12 H12 119.71 . . . no
C13 C12 H12 119.76 . . . no
C12 C13 H13 120.50 . . . no
C14 C13 H13 120.59 . . . no
C9 C14 H14 120.39 . . . no
C13 C14 H14 120.34 . . . no
C24 C23 H23 120.64 . . . no
C22 C23 H23 120.68 . . . no
C23 C24 H24 120.33 . . . no
C25 C24 H24 120.03 . . . no
C26 C25 H25 120.35 . . . no
C24 C25 H25 120.72 . . . no
C25 C26 H26 119.33 . . . no
N21 C26 H26 119.22 . . . no
C29 C30 H30 120.45 . . . no
C31 C30 H30 120.37 . . . no
C32 C31 H31 120.14 . . . no
C30 C31 H31 120.04 . . . no
C33 C32 H32 118.78 . . . no
C31 C32 H32 118.82 . . . no
C32 C33 H33 120.71 . . . no
C34 C33 H33 120.72 . . . no
C29 C34 H34 119.98 . . . no
C33 C34 H34 119.97 . . . no
N41A C42A H42A 115.07 . . . no
N43A C42A H42A 115.13 . . . no
N41B C42B H42B 115.82 . . . no
N43B C42B H42B 115.55 . . . no
N49A C48A H48A 122.38 . . . no
N47A C48A H48A 122.19 . . . no
N49B C48B H48B 122.96 . . . no
N47B C48B H48B 122.98 . . . no
H51B C51A H51C 109.49 . . . no
N43A C51A H51C 109.52 . . . no
N43A C51A H51A 109.46 . . . no
N43A C51A H51B 109.45 . . . no
H51A C51A H51B 109.46 . . . no
H51A C51A H51C 109.45 . . . no
N43B C51B H51D 109.67 . . . no
N43B C51B H51E 109.31 . . . no
N43B C51B H51F 109.51 . . . no
H51D C51B H51E 109.60 . . . no
H51D C51B H51F 109.54 . . . no
H51E C51B H51F 109.19 . . . no

loop_
_geom_bond_atom_site_label_1
_geom_bond_atom_site_label_2
_geom_bond_distance
_geom_bond_site_symmetry_1
_geom_bond_site_symmetry_2
_geom_bond_publ_flag
Ru1 N1 2.020(8) . . yes
Ru1 N8 2.007(7) . . yes
Ru1 N21 2.038(9) . . yes
Ru1 N28 1.981(9) . . yes
Ru1 N47A 2.033(11) . . yes
Ru1 N50A 2.215(10) . . yes
Ru1 N47B 2.00(2) . . yes
Ru1 N50B 2.37(2) . . yes
P1 F12 1.563(10) . . yes
P1 F13 1.593(8) . . yes
P1 F14 1.568(10) . . yes
P1 F15 1.552(10) . . yes
P1 F16 1.499(11) . . yes
P1 F11 1.582(9) . . yes
N1 C6 1.356(13) . . yes
N1 C2 1.348(13) . . yes
N7 N8 1.288(11) . . yes
N7 C2 1.424(13) . . yes
N8 C9 1.450(12) . . yes
N21 C22 1.342(17) . . yes
N21 C26 1.373(16) . . yes
N27 N28 1.282(13) . . yes
N27 C22 1.401(16) . . yes
N28 C29 1.451(13) . . yes
N41A C46A 1.372(17) . . yes
N41A C42A 1.383(18) . . yes
N41B C42B 1.39(3) . . yes
N41B C46B 1.37(3) . . yes
N43A C44A 1.376(16) . . yes
N43A C51A 1.442(18) . . yes
N43A C42A 1.354(17) . . yes
N43B C44B 1.37(3) . . yes
N43B C51B 1.45(3) . . yes
N43B C42B 1.36(3) . . yes
N47A C45A 1.403(16) . . yes
N47A C48A 1.334(19) . . yes
N47B C45B 1.41(3) . . yes
N47B C48B 1.33(3) . . yes
N49A C44A 1.352(18) . . yes
N49A C48A 1.41(2) . . yes
N49B C44B 1.35(4) . . yes
N49B C48B 1.42(4) . . yes
N50A C46A 1.276(16) . . yes
N50B C46B 1.28(3) . . yes
N50A H50A 0.8799 . . no
N50B H49B 0.8798 . . no
C2 C3 1.377(15) . . no
C3 C4 1.371(14) . . no
C4 C5 1.370(14) . . no
C5 C6 1.358(15) . . no
C9 C10 1.392(14) . . no
C9 C14 1.371(13) . . no
C10 C11 1.364(15) . . no
C11 C12 1.375(16) . . no
C12 C13 1.401(16) . . no
C13 C14 1.401(14) . . no
C22 C23 1.357(17) . . no
C23 C24 1.39(2) . . no
C24 C25 1.36(3) . . no
C25 C26 1.407(18) . . no
C29 C34 1.396(15) . . no
C29 C30 1.403(14) . . no
C30 C31 1.380(15) . . no
C31 C32 1.367(17) . . no
C32 C33 1.373(16) . . no
C33 C34 1.389(15) . . no
C44A C45A 1.388(19) . . no
C44B C45B 1.39(3) . . no
C45A C46A 1.36(2) . . no
C45B C46B 1.37(3) . . no
C3 H3 0.9494 . . no
C4 H4 0.9499 . . no
C5 H5 0.9494 . . no
C6 H6 0.9501 . . no
C10 H10 0.9500 . . no
C11 H11 0.9488 . . no
C12 H12 0.9495 . . no
C13 H13 0.9499 . . no
C14 H14 0.9500 . . no
C23 H23 0.9495 . . no
C24 H24 0.9500 . . no
C25 H25 0.9508 . . no
C26 H26 0.9493 . . no
C30 H30 0.9500 . . no
C31 H31 0.9499 . . no
C32 H32 0.9497 . . no
C33 H33 0.9495 . . no
C34 H34 0.9501 . . no
C42A H42A 0.9498 . . no
C42B H42B 0.9474 . . no
C48A H48A 0.9492 . . no
C48B H48B 0.9477 . . no
C51A H51B 0.9803 . . no
C51A H51A 0.9804 . . no
C51A H51C 0.9803 . . no
C51B H51F 0.9814 . . no
C51B H51D 0.9774 . . no
C51B H51E 0.9815 . . no

loop_
_geom_contact_atom_site_label_1
_geom_contact_atom_site_label_2
_geom_contact_distance
_geom_contact_site_symmetry_1
_geom_contact_site_symmetry_2
_geom_contact_publ_flag
Ru1 H14 3.1565 . . no
Ru1 H34 3.2625 . . no
P1 H51E 3.1182 . 2_665 no
F11 C25 3.041(17) . 1_565 no
F11 C26 3.295(15) . 1_565 no
F12 C51A 3.345(18) . 2_665 no
F12 C24 3.36(2) . 1_565 no
F12 C4 3.333(13) . . no
F12 C25 3.081(16) . 1_565 no
F13 C33 3.145(13) . 1_655 no
F13 C5 3.170(11) . 1_655 no
F13 C51B 2.85(4) . 2_665 no
F14 C10 3.225(14) . 2_566 no
F15 C4 3.223(13) . 1_655 no
F11 H23 2.5507 . 1_665 no
F11 H13 2.6946 . 1_565 no
F11 H25 2.8229 . 1_565 no
F12 H51B 2.7779 . 2_665 no
F12 H25 2.5744 . 1_565 no
F12 H51E 2.7888 . 2_665 no
F13 H51E 2.0149 . 2_665 no
F13 H51A 2.8640 . 2_665 no
F13 H33 2.3732 . 1_655 no
F13 H42A 2.5782 . 2_665 no
F14 H33 2.7974 . 1_655 no
F14 H10 2.5274 . 2_566 no
F15 H4 2.8029 . 1_655 no
F15 H31 2.5567 . 2_566 no
F15 H23 2.7397 . 1_665 no
F16 H23 2.8582 . 1_665 no
N1 C34 3.101(13) . . no
N7 C32 3.128(13) . 1_655 no
N21 C14 3.256(13) . . no
N41A C6 3.434(15) . 2_565 no
N41B N43B 2.89(5) . 2_665 no
N41B C48B 3.28(3) . 1_655 no
N41B C42B 3.35(5) . 2_665 no
N41B C51B 2.87(6) . 2_665 no
N43B N41B 2.89(5) . 2_665 no
N43B C42B 2.94(5) . 2_665 no
N49A N50A 3.221(16) . 1_655 no
N50A N49A 3.221(16) . 1_455 no
N1 H34 2.6234 . . no
N7 H3 2.8909 . 2_566 no
N7 H10 2.6022 . . no
N21 H14 2.8316 . . no
N27 H48A 2.7078 . 1_455 no
N27 H30 2.5810 . . no
N28 H48A 2.7027 . 1_455 no
N41A H6 2.6048 . 2_565 no
N41B H48B 2.3334 . 1_655 no
N41B H51D 2.4067 . 2_665 no
N41B H51F 2.9442 . 2_665 no
N47A H26 2.6483 . . no
N47B H6 2.7304 . . no
N49A H50A 2.3456 . 1_655 no
N49A H51C 2.8756 . . no
N49B H6 2.7148 . 2_565 no
N49B H51E 2.9400 . . no
N50A H6 2.7428 . . no
N50B H14 2.8268 . . no
N50B H26 2.8938 . . no
C2 C34 3.392(14) . . no
C4 F15 3.223(13) . 1_455 no
C4 F12 3.333(13) . . no
C5 F13 3.170(11) . 1_455 no
C5 C51A 3.402(17) . 2_665 no
C6 C42A 3.546(17) . 2_565 no
C6 C45B 3.49(3) . . no
C6 N41A 3.434(15) . 2_565 no
C6 C51A 3.351(17) . 2_665 no
C6 C34 3.514(14) . . no
C9 C31 3.569(14) . 1_655 no
C10 F14 3.225(14) . 2_566 no
C11 C13 3.588(15) . 2_556 no
C11 C12 3.538(16) . 2_556 no
C12 C11 3.538(16) . 2_556 no
C12 C12 3.502(16) . 2_556 no
C13 C11 3.588(15) . 2_556 no
C14 C26 3.522(15) . . no
C14 N21 3.256(13) . . no
C14 C30 3.485(14) . 1_655 no
C24 F12 3.36(2) . 1_545 no
C25 F12 3.081(16) . 1_545 no
C25 F11 3.041(17) . 1_545 no
C26 C45A 3.410(18) . . no
C26 F11 3.295(15) . 1_545 no
C26 C14 3.522(15) . . no
C30 C14 3.485(14) . 1_455 no
C31 C9 3.569(14) . 1_455 no
C32 C32 3.217(16) . 2_466 no
C32 N7 3.128(13) . 1_455 no
C32 C33 3.463(16) . 2_466 no
C33 C32 3.463(16) . 2_466 no
C33 F13 3.145(13) . 1_455 no
C34 C6 3.514(14) . . no
C34 N1 3.101(13) . . no
C34 C2 3.392(14) . . no
C34 C48A 3.566(19) . 1_455 no
C42A C6 3.546(17) . 2_565 no
C42B C44B 3.43(5) . 2_665 no
C42B C48B 3.57(3) . 1_655 no
C42B C42B 3.03(6) . 2_665 no
C42B N43B 2.94(5) . 2_665 no
C42B C51B 3.54(6) . 2_665 no
C42B N41B 3.35(5) . 2_665 no
C44B C42B 3.43(5) . 2_665 no
C45A C26 3.410(18) . . no
C45B C6 3.49(3) . . no
C46B C51B 3.27(6) . 2_665 no
C48A C34 3.566(19) . 1_655 no
C48B C42B 3.57(3) . 1_455 no
C48B N41B 3.28(3) . 1_455 no
C51A F12 3.345(18) . 2_665 no
C51A C5 3.402(17) . 2_665 no
C51A C6 3.351(17) . 2_665 no
C51B F13 2.85(4) . 2_665 no
C51B N41B 2.87(6) . 2_665 no
C51B C42B 3.54(6) . 2_665 no
C51B C46B 3.27(6) . 2_665 no
C3 H32 2.8566 . 2_466 no
C5 H51B 3.0460 . 2_665 no
C6 H34 2.7652 . . no
C6 H51C 2.9438 . 2_665 no
C6 H42A 2.9220 . 2_565 no
C11 H4 3.0618 . 2_566 no
C22 H12 3.0807 . 2_556 no
C26 H14 2.8646 . . no
C29 H48A 2.7035 . 1_455 no
C29 H49B 2.7948 . 1_455 no
C34 H49B 2.8256 . 1_455 no
C34 H48A 2.8375 . 1_455 no
C34 H51D 2.9710 . 2_565 no
C42A H6 2.8857 . 2_565 no
C42B H48B 2.6922 . 1_655 no
C44A H51C 3.0640 . 2_665 no
C45A H26 2.9659 . . no
C45B H6 3.0274 . . no
C46A H6 3.0091 . . no
C46B H51D 2.9601 . 2_665 no
C46B H51F 2.9162 . 2_665 no
C48A H50A 3.0159 . 1_655 no
C48A H26 2.9687 . . no
C48B H42B 3.0321 . 1_455 no
C51B H34 2.9347 . 2_565 no
H3 H32 2.4892 . 2_466 no
H3 N7 2.8909 . 2_566 no
H4 F15 2.8029 . 1_455 no
H4 C11 3.0618 . 2_566 no
H6 N47B 2.7304 . . no
H6 N50A 2.7428 . . no
H6 C46A 3.0091 . . no
H6 N41A 2.6048 . 2_565 no
H6 C42A 2.8857 . 2_565 no
H6 N49B 2.7148 . 2_565 no
H6 H42A 2.4599 . 2_565 no
H6 C45B 3.0274 . . no
H10 N7 2.6022 . . no
H10 F14 2.5274 . 2_566 no
H12 C22 3.0807 . 2_556 no
H13 F11 2.6946 . 1_545 no
H14 N50B 2.8268 . . no
H14 N21 2.8316 . . no
H14 Ru1 3.1565 . . no
H14 C26 2.8646 . . no
H14 H49B 2.5741 . . no
H23 F16 2.8582 . 1_445 no
H23 F15 2.7397 . 1_445 no
H23 F11 2.5507 . 1_445 no
H25 F11 2.8229 . 1_545 no
H25 F12 2.5744 . 1_545 no
H26 C48A 2.9687 . . no
H26 N47A 2.6483 . . no
H26 C45A 2.9659 . . no
H26 N50B 2.8938 . . no
H30 N27 2.5810 . . no
H31 F15 2.5567 . 2_566 no
H32 H3 2.4892 . 2_466 no
H32 C3 2.8566 . 2_466 no
H33 F13 2.3732 . 1_455 no
H33 F14 2.7974 . 1_455 no
H34 H51D 2.1950 . 2_565 no
H34 Ru1 3.2625 . . no
H34 C51B 2.9347 . 2_565 no
H34 N1 2.6234 . . no
H34 C6 2.7652 . . no
H42A C6 2.9220 . 2_565 no
H42A H6 2.4599 . 2_565 no
H42A H51A 2.2463 . . no
H42A F13 2.5782 . 2_665 no
H42B H48B 2.2967 . 1_655 no
H42B C48B 3.0321 . 1_655 no
H42B H51F 2.2265 . . no
H48A C34 2.8375 . 1_655 no
H48A C29 2.7034 . 1_655 no
H48A N27 2.7078 . 1_655 no
H48A N28 2.7027 . 1_655 no
H48B N41B 2.3334 . 1_455 no
H48B C42B 2.6922 . 1_455 no
H48B H42B 2.2967 . 1_455 no
H49B H14 2.5741 . . no
H49B C29 2.7948 . 1_655 no
H49B C34 2.8256 . 1_655 no
H50A N49A 2.3456 . 1_455 no
H50A C48A 3.0159 . 1_455 no
H51A H42A 2.2463 . . no
H51A F13 2.8640 . 2_665 no
H51B F12 2.7779 . 2_665 no
H51B C5 3.0460 . 2_665 no
H51C C44A 3.0640 . 2_665 no
H51C C6 2.9438 . 2_665 no
H51C N49A 2.8756 . . no
H51D C34 2.9710 . 2_565 no
H51D H34 2.1950 . 2_565 no
H51D N41B 2.4067 . 2_665 no
H51D C46B 2.9601 . 2_665 no
H51E N49B 2.9400 . . no
H51E F13 2.0149 . 2_665 no
H51E F12 2.7888 . 2_665 no
H51E P1 3.1182 . 2_665 no
H51F C46B 2.9162 . 2_665 no
H51F N41B 2.9442 . 2_665 no
H51F H42B 2.2265 . . no

loop_
_geom_hbond_atom_site_label_D
_geom_hbond_atom_site_label_H
_geom_hbond_atom_site_label_A
_geom_hbond_distance_DH
_geom_hbond_distance_HA
_geom_hbond_distance_DA
_geom_hbond_angle_DHA
_geom_hbond_site_symmetry_A
_geom_hbond_publ_flag
N50A H50A N49A 0.8799 2.3456 3.221(16) 172.91 1_455 yes
C6 H6 N41A 0.9501 2.6048 3.434(15) 145.98 2_565 yes
C10 H10 F14 0.9500 2.5274 3.225(14) 130.35 2_566 yes
C33 H33 F13 0.9495 2.3732 3.145(13) 138.13 1_455 yes
C34 H34 N1 0.9501 2.6234 3.101(13) 111.53 . yes

loop_
_geom_torsion_atom_site_label_1
_geom_torsion_atom_site_label_2
_geom_torsion_atom_site_label_3
_geom_torsion_atom_site_label_4
_geom_torsion
_geom_torsion_site_symmetry_1
_geom_torsion_site_symmetry_2
_geom_torsion_site_symmetry_3
_geom_torsion_site_symmetry_4
_geom_torsion_publ_flag
N8 Ru1 N1 C2 -4.8(7) . . . . no
N8 Ru1 N1 C6 173.7(9) . . . . no
N28 Ru1 N1 C2 79.5(7) . . . . no
N28 Ru1 N1 C6 -102.0(8) . . . . no
N47A Ru1 N1 C2 -107.3(7) . . . . no
N47A Ru1 N1 C6 71.2(9) . . . . no
N50A Ru1 N1 C2 172.8(7) . . . . no
N50A Ru1 N1 C6 -8.7(9) . . . . no
N1 Ru1 N8 N7 9.2(6) . . . . no
N1 Ru1 N8 C9 179.3(7) . . . . no
N21 Ru1 N8 N7 -168.6(7) . . . . no
N21 Ru1 N8 C9 1.6(8) . . . . no
N28 Ru1 N8 N7 -94.3(7) . . . . no
N28 Ru1 N8 C9 75.8(7) . . . . no
N47A Ru1 N8 N7 95.5(7) . . . . no
N47A Ru1 N8 C9 -94.3(8) . . . . no
N8 Ru1 N21 C22 90.9(8) . . . . no
N8 Ru1 N21 C26 -98.7(9) . . . . no
N28 Ru1 N21 C22 7.1(7) . . . . no
N28 Ru1 N21 C26 177.5(10) . . . . no
N47A Ru1 N21 C22 -166.1(8) . . . . no
N47A Ru1 N21 C26 4.3(10) . . . . no
N50A Ru1 N21 C22 -86.4(8) . . . . no
N50A Ru1 N21 C26 84.0(10) . . . . no
N1 Ru1 N28 N27 176.5(7) . . . . no
N1 Ru1 N28 C29 -11.7(8) . . . . no
N8 Ru1 N28 N27 -108.8(8) . . . . no
N8 Ru1 N28 C29 63.1(8) . . . . no
N21 Ru1 N28 N27 -3.7(7) . . . . no
N21 Ru1 N28 C29 168.1(8) . . . . no
N50A Ru1 N28 N27 80.7(8) . . . . no
N50A Ru1 N28 C29 -107.5(8) . . . . no
N1 Ru1 N47A C45A -99.1(9) . . . . no
N1 Ru1 N47A C48A 91(2) . . . . no
N8 Ru1 N47A C45A -174.3(9) . . . . no
N8 Ru1 N47A C48A 16(2) . . . . no
N21 Ru1 N47A C45A 80.8(9) . . . . no
N21 Ru1 N47A C48A -89(2) . . . . no
N50A Ru1 N47A C45A -3.7(9) . . . . no
N50A Ru1 N47A C48A -173(2) . . . . no
N1 Ru1 N50A C46A 90.7(9) . . . . no
N21 Ru1 N50A C46A -91.4(9) . . . . no
N28 Ru1 N50A C46A -166.5(9) . . . . no
N47A Ru1 N50A C46A 2.2(9) . . . . no
Ru1 N1 C2 C3 -179.2(8) . . . . no
C6 N1 C2 N7 -177.9(8) . . . . no
C6 N1 C2 C3 2.1(14) . . . . no
Ru1 N1 C2 N7 0.8(11) . . . . no
Ru1 N1 C6 C5 180.0(7) . . . . no
C2 N1 C6 C5 -1.5(13) . . . . no
N8 N7 C2 N1 6.3(11) . . . . no
C2 N7 N8 Ru1 -11.1(10) . . . . no
N8 N7 C2 C3 -173.6(8) . . . . no
C2 N7 N8 C9 177.4(7) . . . . no
Ru1 N8 C9 C10 -131.8(8) . . . . no
Ru1 N8 C9 C14 50.3(11) . . . . no
N7 N8 C9 C10 39.1(12) . . . . no
N7 N8 C9 C14 -138.9(9) . . . . no
Ru1 N21 C26 C25 -170.1(9) . . . . no
C26 N21 C22 N27 178.5(10) . . . . no
C26 N21 C22 C23 0.1(17) . . . . no
Ru1 N21 C22 N27 -9.9(12) . . . . no
Ru1 N21 C22 C23 171.6(10) . . . . no
C22 N21 C26 C25 0.1(16) . . . . no
N28 N27 C22 N21 6.9(13) . . . . no
C22 N27 N28 C29 -173.2(8) . . . . no
N28 N27 C22 C23 -174.6(10) . . . . no
C22 N27 N28 Ru1 -0.4(11) . . . . no
Ru1 N28 C29 C34 50.2(12) . . . . no
N27 N28 C29 C30 45.4(12) . . . . no
N27 N28 C29 C34 -137.2(10) . . . . no
Ru1 N28 C29 C30 -127.2(9) . . . . no
C46A N41A C42A N43A -10(2) . . . . no
C42A N41A C46A N50A -175.1(13) . . . . no
C42A N41A C46A C45A 7.3(19) . . . . no
C51A N43A C44A N49A -7(2) . . . . no
C42A N43A C44A N49A 176.7(14) . . . . no
C42A N43A C44A C45A 4.3(18) . . . . no
C44A N43A C42A N41A 4(2) . . . . no
C51A N43A C42A N41A -172.4(15) . . . . no
C51A N43A C44A C45A -179.4(13) . . . . no
C48A N47A C45A C46A -179.8(15) . . . . no
C45A N47A C48A N49A 3.9(17) . . . . no
Ru1 N47A C45A C46A 6.0(18) . . . . no
Ru1 N47A C48A N49A 173.5(13) . . . . no
Ru1 N47A C45A C44A -179.5(10) . . . . no
C48A N47A C45A C44A -5.2(16) . . . . no
C48A N49A C44A N43A -175.4(15) . . . . no
C48A N49A C44A C45A -2.9(16) . . . . no
C44A N49A C48A N47A -0.7(17) . . . . no
Ru1 N50A C46A N41A -177.5(12) . . . . no
Ru1 N50A C46A C45A 0.2(15) . . . . no
N1 C2 C3 C4 -2.1(14) . . . . no
N7 C2 C3 C4 177.9(8) . . . . no
C2 C3 C4 C5 1.4(13) . . . . no
C3 C4 C5 C6 -1.0(14) . . . . no
C4 C5 C6 N1 1.1(15) . . . . no
N8 C9 C10 C11 -177.6(9) . . . . no
C10 C9 C14 C13 -1.4(15) . . . . no
C14 C9 C10 C11 0.3(15) . . . . no
N8 C9 C14 C13 176.6(8) . . . . no
C9 C10 C11 C12 1.2(16) . . . . no
C10 C11 C12 C13 -1.5(17) . . . . no
C11 C12 C13 C14 0.5(16) . . . . no
C12 C13 C14 C9 1.0(15) . . . . no
N21 C22 C23 C24 2.1(19) . . . . no
N27 C22 C23 C24 -176.4(11) . . . . no
C22 C23 C24 C25 -4(2) . . . . no
C23 C24 C25 C26 5(2) . . . . no
C24 C25 C26 N21 -2.4(19) . . . . no
C34 C29 C30 C31 0.2(15) . . . . no
N28 C29 C34 C33 -179.9(9) . . . . no
N28 C29 C30 C31 177.7(9) . . . . no
C30 C29 C34 C33 -2.5(15) . . . . no
C29 C30 C31 C32 2.9(15) . . . . no
C30 C31 C32 C33 -3.9(16) . . . . no
C31 C32 C33 C34 1.7(16) . . . . no
C32 C33 C34 C29 1.5(15) . . . . no
N43A C44A C45A N47A 178.9(12) . . . . no
N43A C44A C45A C46A -7(2) . . . . no
N49A C44A C45A N47A 5.3(17) . . . . no
N49A C44A C45A C46A 179.8(14) . . . . no
N47A C45A C46A N41A 173.6(13) . . . . no
N47A C45A C46A N50A -4(2) . . . . no
C44A C45A C46A N41A 0(2) . . . . no
C44A C45A C46A N50A -177.7(14) . . . . no
